data_7214785
loop_
_publ_author_name
'Tero, Tiia-Riikka'
'Salorinne, Kirsi'
'Nissinen, Maija'

_publ_section_title
;
 The effect of halogen bonding on the packing of bromine-substituted
 pyridine and benzyl functionalized resorcinarene tetrapodands in the
 solid state
;
_journal_issue 21
_journal_name_full CrystEngComm
_journal_page_first 7360
_journal_paper_doi 10.1039/c2ce25972a
_journal_volume 14
_journal_year 2012
_chemical_formula_sum 'C70 H71 Br4 N O8'
_chemical_formula_weight 1373.92
_chemical_name_systematic
;
?
;
_space_group_IT_number 2
_symmetry_cell_setting triclinic
_symmetry_space_group_name_Hall '-P 1'
_symmetry_space_group_name_H-M 'P -1'
_atom_sites_solution_hydrogens geom
_atom_sites_solution_primary direct
_atom_sites_solution_secondary difmap
_audit_creation_method SHELXL-97
_cell_angle_alpha 77.702(2)
_cell_angle_beta 75.161(2)
_cell_angle_gamma 68.214(2)
_cell_formula_units_Z 2
_cell_length_a 13.0274(4)
_cell_length_b 15.5167(5)
_cell_length_c 17.6396(7)
_cell_measurement_temperature 173(2)
_cell_volume 3172.9(2)
_computing_structure_refinement 'SHELXL-97 (Sheldrick, 1997)'
_computing_structure_solution 'SHELXS-97 (Sheldrick, 1990)'
_diffrn_ambient_temperature 173(2)
_diffrn_measured_fraction_theta_full 0.973
_diffrn_measured_fraction_theta_max 0.973
_diffrn_radiation_monochromator graphite
_diffrn_radiation_source 'fine-focus sealed tube'
_diffrn_radiation_type CuK\a
_diffrn_radiation_wavelength 1.54178
_diffrn_reflns_av_R_equivalents 0.0405
_diffrn_reflns_av_sigmaI/netI 0.0392
_diffrn_reflns_limit_h_max 15
_diffrn_reflns_limit_h_min -15
_diffrn_reflns_limit_k_max 18
_diffrn_reflns_limit_k_min -17
_diffrn_reflns_limit_l_max 21
_diffrn_reflns_limit_l_min -20
_diffrn_reflns_number 16002
_diffrn_reflns_theta_full 66.88
_diffrn_reflns_theta_max 66.88
_diffrn_reflns_theta_min 2.61
_exptl_absorpt_coefficient_mu 3.539
_exptl_absorpt_correction_T_max 0.8429
_exptl_absorpt_correction_T_min 0.5379
_exptl_absorpt_correction_type multi-scan
_exptl_absorpt_process_details 'Denzo (Otwinowski, Borek, Minor & Majewski, 2003)'
_exptl_crystal_colour colorless
_exptl_crystal_density_diffrn 1.438
_exptl_crystal_density_method 'not measured'
_exptl_crystal_description block
_exptl_crystal_F_000 1404
_exptl_crystal_size_max 0.20
_exptl_crystal_size_mid 0.15
_exptl_crystal_size_min 0.05
_refine_diff_density_max 1.198
_refine_diff_density_min -1.009
_refine_diff_density_rms 0.067
_refine_ls_extinction_method none
_refine_ls_goodness_of_fit_ref 1.041
_refine_ls_hydrogen_treatment constr
_refine_ls_matrix_type full
_refine_ls_number_parameters 757
_refine_ls_number_reflns 11003
_refine_ls_number_restraints 0
_refine_ls_restrained_S_all 1.041
_refine_ls_R_factor_all 0.0602
_refine_ls_R_factor_gt 0.0462
_refine_ls_shift/su_max 0.001
_refine_ls_shift/su_mean 0.000
_refine_ls_structure_factor_coef Fsqd
_refine_ls_weighting_details 'calc w=1/[\s^2^(Fo^2^)+(0.0424P)^2^+5.2121P] where P=(Fo^2^+2Fc^2^)/3'
_refine_ls_weighting_scheme calc
_refine_ls_wR_factor_gt 0.1088
_refine_ls_wR_factor_ref 0.1186
_reflns_number_gt 8963
_reflns_number_total 11003
_reflns_threshold_expression >2sigma(I)
_cod_data_source_file c2ce25972a.txt
_cod_data_source_block IV
_cod_original_cell_volume 3172.86(19)
_cod_original_sg_symbol_H-M P-1
_cod_database_code 7214785

loop_
_symmetry_equiv_pos_as_xyz
'x, y, z'
'-x, -y, -z'

loop_
_atom_site_label
_atom_site_type_symbol
_atom_site_fract_x
_atom_site_fract_y
_atom_site_fract_z
_atom_site_U_iso_or_equiv
_atom_site_adp_type
_atom_site_occupancy
_atom_site_symmetry_multiplicity
_atom_site_calc_flag
_atom_site_refinement_flags
C1 C 0.7690(2) 0.6730(2) 0.90833(16) 0.0235(6) Uani 1 1 d .
C2 C 0.8850(2) 0.6474(2) 0.88501(17) 0.0253(6) Uani 1 1 d .
H2 H 0.9212 0.6855 0.8952 0.030 Uiso 1 1 calc R
C3 C 0.9517(3) 0.5688(2) 0.84741(17) 0.0260(6) Uani 1 1 d .
C4 C 0.8947(3) 0.5155(2) 0.83170(18) 0.0292(7) Uani 1 1 d .
C5 C 0.7784(3) 0.5398(2) 0.85277(18) 0.0303(7) Uani 1 1 d .
H5 H 0.7415 0.5030 0.8411 0.036 Uiso 1 1 calc R
C6 C 0.7162(2) 0.6181(2) 0.89112(17) 0.0268(6) Uani 1 1 d .
C7 C 1.0790(3) 0.5387(2) 0.82420(18) 0.0292(7) Uani 1 1 d .
H7 H 1.1085 0.4701 0.8426 0.035 Uiso 1 1 calc R
C8 C 1.1191(3) 0.5513(2) 0.73482(18) 0.0278(6) Uani 1 1 d .
C9 C 1.0599(3) 0.6248(2) 0.68523(18) 0.0283(6) Uani 1 1 d .
H9 H 0.9902 0.6672 0.7082 0.034 Uiso 1 1 calc R
C10 C 1.0970(3) 0.6397(2) 0.60385(18) 0.0274(6) Uani 1 1 d .
C11 C 1.2001(3) 0.5775(2) 0.57190(18) 0.0292(7) Uani 1 1 d .
C12 C 1.2618(3) 0.5017(2) 0.61896(18) 0.0321(7) Uani 1 1 d .
H12 H 1.3311 0.4589 0.5959 0.039 Uiso 1 1 calc R
C13 C 1.2208(3) 0.4892(2) 0.69995(18) 0.0315(7) Uani 1 1 d .
C14 C 1.0304(3) 0.7214(2) 0.55051(18) 0.0281(6) Uani 1 1 d .
H14 H 1.0430 0.6982 0.4990 0.034 Uiso 1 1 calc R
C15 C 0.9043(3) 0.7499(2) 0.58369(17) 0.0267(6) Uani 1 1 d .
C16 C 0.8415(3) 0.8324(2) 0.61652(17) 0.0264(6) Uani 1 1 d .
H16 H 0.8797 0.8731 0.6188 0.032 Uiso 1 1 calc R
C17 C 0.7257(3) 0.8588(2) 0.64624(16) 0.0257(6) Uani 1 1 d .
C18 C 0.6719(3) 0.7982(2) 0.64166(17) 0.0272(6) Uani 1 1 d .
C19 C 0.7308(3) 0.7149(2) 0.60977(18) 0.0302(7) Uani 1 1 d .
H19 H 0.6923 0.6746 0.6073 0.036 Uiso 1 1 calc R
C20 C 0.8461(3) 0.6908(2) 0.58149(18) 0.0291(7) Uani 1 1 d .
C21 C 0.6573(3) 0.9497(2) 0.68196(18) 0.0290(7) Uani 1 1 d .
H21 H 0.5913 0.9816 0.6552 0.035 Uiso 1 1 calc R
C22 C 0.6103(3) 0.9309(2) 0.77003(18) 0.0270(6) Uani 1 1 d .
C23 C 0.6725(2) 0.8584(2) 0.81956(17) 0.0251(6) Uani 1 1 d .
H23 H 0.7459 0.8208 0.7971 0.030 Uiso 1 1 calc R
C24 C 0.6329(2) 0.8385(2) 0.89965(17) 0.0244(6) Uani 1 1 d .
C25 C 0.5265(2) 0.8969(2) 0.93209(17) 0.0259(6) Uani 1 1 d .
C26 C 0.4597(3) 0.9680(2) 0.88517(18) 0.0284(6) Uani 1 1 d .
H26 H 0.3861 1.0051 0.9078 0.034 Uiso 1 1 calc R
C27 C 0.5015(3) 0.9843(2) 0.80487(18) 0.0279(6) Uani 1 1 d .
C28 C 0.6970(2) 0.7560(2) 0.95269(17) 0.0240(6) Uani 1 1 d .
H28 H 0.6382 0.7348 0.9924 0.029 Uiso 1 1 calc R
C29 C 1.1347(3) 0.5862(2) 0.86220(19) 0.0326(7) Uani 1 1 d .
H29A H 1.2150 0.5709 0.8360 0.039 Uiso 1 1 calc R
H29B H 1.0984 0.6549 0.8517 0.039 Uiso 1 1 calc R
C30 C 1.1281(3) 0.5584(3) 0.9512(2) 0.0399(8) Uani 1 1 d .
H30A H 1.0489 0.5730 0.9780 0.060 Uiso 1 1 calc R
H30B H 1.1632 0.5932 0.9705 0.060 Uiso 1 1 calc R
H30C H 1.1678 0.4911 0.9622 0.060 Uiso 1 1 calc R
C31 C 1.0789(3) 0.8019(2) 0.5324(2) 0.0348(7) Uani 1 1 d .
H31A H 1.0567 0.8335 0.5802 0.042 Uiso 1 1 calc R
H31B H 1.1622 0.7753 0.5205 0.042 Uiso 1 1 calc R
C32 C 1.0398(4) 0.8742(3) 0.4635(2) 0.0515(10) Uani 1 1 d .
H32A H 1.0628 0.8439 0.4156 0.077 Uiso 1 1 calc R
H32B H 1.0738 0.9231 0.4551 0.077 Uiso 1 1 calc R
H32C H 0.9575 0.9024 0.4754 0.077 Uiso 1 1 calc R
C33 C 0.7241(3) 1.0174(2) 0.6661(2) 0.0357(7) Uani 1 1 d .
H33A H 0.7878 0.9888 0.6944 0.043 Uiso 1 1 calc R
H33B H 0.7564 1.0250 0.6088 0.043 Uiso 1 1 calc R
C34 C 0.6559(3) 1.1142(2) 0.6908(2) 0.0477(9) Uani 1 1 d .
H34A H 0.5906 1.1423 0.6650 0.071 Uiso 1 1 calc R
H34B H 0.7032 1.1540 0.6751 0.071 Uiso 1 1 calc R
H34C H 0.6300 1.1084 0.7484 0.071 Uiso 1 1 calc R
C35 C 0.7593(3) 0.7848(2) 1.00078(18) 0.0283(6) Uani 1 1 d .
H35A H 0.8248 0.7991 0.9651 0.034 Uiso 1 1 calc R
H35B H 0.7081 0.8425 1.0237 0.034 Uiso 1 1 calc R
C36 C 0.7999(3) 0.7082(2) 1.06728(18) 0.0331(7) Uani 1 1 d .
H36A H 0.7377 0.6864 1.0975 0.050 Uiso 1 1 calc R
H36B H 0.8260 0.7332 1.1024 0.050 Uiso 1 1 calc R
H36C H 0.8620 0.6558 1.0447 0.050 Uiso 1 1 calc R
C37 C 0.5448(3) 0.5874(3) 0.9044(2) 0.0392(8) Uani 1 1 d .
H37A H 0.5568 0.5826 0.8481 0.059 Uiso 1 1 calc R
H37B H 0.4639 0.6140 0.9254 0.059 Uiso 1 1 calc R
H37C H 0.5751 0.5250 0.9332 0.059 Uiso 1 1 calc R
C38 C 1.3646(3) 0.3400(2) 0.7155(2) 0.0388(8) Uani 1 1 d .
H38A H 1.3356 0.3167 0.6809 0.058 Uiso 1 1 calc R
H38B H 1.3914 0.2897 0.7574 0.058 Uiso 1 1 calc R
H38C H 1.4271 0.3610 0.6845 0.058 Uiso 1 1 calc R
C39 C 0.8546(3) 0.5455(3) 0.5494(3) 0.0492(10) Uani 1 1 d .
H39A H 0.8174 0.5290 0.6034 0.074 Uiso 1 1 calc R
H39B H 0.9101 0.4888 0.5287 0.074 Uiso 1 1 calc R
H39C H 0.7983 0.5750 0.5157 0.074 Uiso 1 1 calc R
C40 C 0.3282(3) 1.1057(3) 0.7877(2) 0.0458(9) Uani 1 1 d .
H40A H 0.2832 1.0645 0.8099 0.069 Uiso 1 1 calc R
H40B H 0.2939 1.1529 0.7465 0.069 Uiso 1 1 calc R
H40C H 0.3308 1.1368 0.8297 0.069 Uiso 1 1 calc R
C41 C 0.9077(3) 0.3843(3) 0.7743(2) 0.0452(9) Uani 1 1 d .
H41A H 0.8515 0.4252 0.7419 0.054 Uiso 1 1 calc R
H41B H 0.8679 0.3557 0.8228 0.054 Uiso 1 1 calc R
C42 C 0.9949(3) 0.3094(3) 0.7285(2) 0.0435(9) Uani 1 1 d .
C43 C 1.0787(4) 0.3286(3) 0.6682(2) 0.0512(10) Uani 1 1 d .
H43 H 1.0824 0.3901 0.6562 0.061 Uiso 1 1 calc R
C44 C 1.1571(4) 0.2587(3) 0.6255(2) 0.0572(11) Uani 1 1 d .
H44 H 1.2145 0.2719 0.5842 0.069 Uiso 1 1 calc R
C45 C 1.1505(4) 0.1699(3) 0.6437(3) 0.0584(12) Uani 1 1 d .
C46 C 1.0685(4) 0.1492(3) 0.7020(3) 0.0623(12) Uani 1 1 d .
H46 H 1.0648 0.0877 0.7134 0.075 Uiso 1 1 calc R
C47 C 0.9904(4) 0.2196(3) 0.7447(3) 0.0542(10) Uani 1 1 d .
H47 H 0.9331 0.2058 0.7857 0.065 Uiso 1 1 calc R
C51 C 1.3507(3) 0.5410(3) 0.46147(19) 0.0364(8) Uani 1 1 d .
H51A H 1.3629 0.4733 0.4775 0.044 Uiso 1 1 calc R
H51B H 1.4011 0.5577 0.4849 0.044 Uiso 1 1 calc R
C52 C 1.3796(3) 0.5602(2) 0.37304(18) 0.0316(7) Uani 1 1 d .
C53 C 1.3204(3) 0.6384(3) 0.3279(2) 0.0398(8) Uani 1 1 d .
H53 H 1.2528 0.6817 0.3524 0.048 Uiso 1 1 calc R
C54 C 1.3593(3) 0.6541(3) 0.2467(2) 0.0408(8) Uani 1 1 d .
H54 H 1.3185 0.7078 0.2157 0.049 Uiso 1 1 calc R
C55 C 1.4575(3) 0.5910(3) 0.21192(19) 0.0378(8) Uani 1 1 d .
C56 C 1.5159(3) 0.5106(3) 0.2555(2) 0.0399(8) Uani 1 1 d .
H56 H 1.5819 0.4661 0.2306 0.048 Uiso 1 1 calc R
C57 C 1.4762(3) 0.4963(2) 0.3357(2) 0.0371(8) Uani 1 1 d .
H57 H 1.5159 0.4414 0.3663 0.045 Uiso 1 1 calc R
C61 C 0.5176(3) 0.7622(3) 0.7314(2) 0.0389(8) Uani 1 1 d .
H61A H 0.5377 0.7674 0.7803 0.047 Uiso 1 1 calc R
H61B H 0.5542 0.6966 0.7203 0.047 Uiso 1 1 calc R
C62 C 0.3921(3) 0.7898(2) 0.7418(2) 0.0339(7) Uani 1 1 d .
C63 C 0.3201(3) 0.8503(3) 0.7946(2) 0.0510(10) Uani 1 1 d .
H63 H 0.3506 0.8748 0.8252 0.061 Uiso 1 1 calc R
C64 C 0.2048(3) 0.8762(3) 0.8041(3) 0.0569(11) Uani 1 1 d .
H64 H 0.1563 0.9182 0.8405 0.068 Uiso 1 1 calc R
C65 C 0.1607(3) 0.8403(3) 0.7602(2) 0.0377(8) Uani 1 1 d .
C66 C 0.2291(3) 0.7793(3) 0.7084(2) 0.0468(9) Uani 1 1 d .
H66 H 0.1979 0.7538 0.6791 0.056 Uiso 1 1 calc R
C67 C 0.3438(3) 0.7549(3) 0.6991(2) 0.0440(9) Uani 1 1 d .
H67 H 0.3915 0.7130 0.6624 0.053 Uiso 1 1 calc R
C71 C 0.3870(3) 0.9309(2) 1.05210(19) 0.0319(7) Uani 1 1 d .
H71A H 0.3716 0.9979 1.0304 0.038 Uiso 1 1 calc R
H71B H 0.3874 0.9247 1.1091 0.038 Uiso 1 1 calc R
C72 C 0.2939(3) 0.9012(2) 1.04354(19) 0.0328(7) Uani 1 1 d .
C73 C 0.3146(3) 0.8210(3) 1.0117(2) 0.0466(9) Uani 1 1 d .
H73 H 0.3900 0.7842 0.9925 0.056 Uiso 1 1 calc R
C74 C 0.2266(4) 0.7936(3) 1.0075(3) 0.0545(10) Uani 1 1 d .
H74 H 0.2410 0.7385 0.9854 0.065 Uiso 1 1 calc R
C75 C 0.1192(4) 0.8472(3) 1.0355(3) 0.0560(11) Uani 1 1 d .
C76 C 0.0950(4) 0.9280(3) 1.0661(3) 0.0653(13) Uani 1 1 d .
H76 H 0.0192 0.9652 1.0840 0.078 Uiso 1 1 calc R
C77 C 0.1838(3) 0.9544(3) 1.0703(3) 0.0519(10) Uani 1 1 d .
H77 H 0.1687 1.0099 1.0920 0.062 Uiso 1 1 calc R
O4 O 0.96224(19) 0.43810(15) 0.79479(14) 0.0366(5) Uani 1 1 d .
O6 O 0.60079(18) 0.64640(15) 0.91412(13) 0.0320(5) Uani 1 1 d .
O11 O 1.23667(18) 0.59326(15) 0.49065(12) 0.0319(5) Uani 1 1 d .
O13 O 1.27720(19) 0.41632(16) 0.75003(13) 0.0377(5) Uani 1 1 d .
O18 O 0.55540(17) 0.82420(15) 0.66616(13) 0.0309(5) Uani 1 1 d .
O20 O 0.91027(19) 0.60930(15) 0.54999(14) 0.0371(5) Uani 1 1 d .
O25 O 0.49562(17) 0.87788(15) 1.01301(12) 0.0308(5) Uani 1 1 d .
O27 O 0.43893(19) 1.05204(15) 0.75449(13) 0.0360(5) Uani 1 1 d .
Br1 Br 1.26120(5) 0.07328(4) 0.58699(4) 0.0961(2) Uani 1 1 d .
Br2 Br 1.51901(4) 0.61545(3) 0.10308(2) 0.05014(13) Uani 1 1 d .
Br3 Br 0.00139(3) 0.87526(4) 0.77277(3) 0.06188(14) Uani 1 1 d .
Br4 Br -0.00186(5) 0.80936(5) 1.03040(5) 0.0912(2) Uani 1 1 d .
N100 N 0.4814(5) 0.3034(3) 0.5108(3) 0.1025(18) Uani 1 1 d .
C100 C 0.5087(5) 0.2269(4) 0.5066(3) 0.0729(14) Uani 1 1 d .
C200 C 0.5448(6) 0.1286(4) 0.4990(4) 0.099(2) Uani 1 1 d .
H20A H 0.5234 0.1214 0.4519 0.148 Uiso 1 1 calc R
H20B H 0.5085 0.0963 0.5460 0.148 Uiso 1 1 calc R
H20C H 0.6268 0.1014 0.4939 0.148 Uiso 1 1 calc R

loop_
_atom_site_aniso_label
_atom_site_aniso_U_11
_atom_site_aniso_U_22
_atom_site_aniso_U_33
_atom_site_aniso_U_23
_atom_site_aniso_U_13
_atom_site_aniso_U_12
C1 0.0263(15) 0.0221(14) 0.0192(14) -0.0011(11) -0.0031(11) -0.0066(12)
C2 0.0286(16) 0.0252(15) 0.0210(14) -0.0013(12) -0.0036(12) -0.0096(12)
C3 0.0280(16) 0.0285(16) 0.0189(14) -0.0015(12) -0.0031(12) -0.0084(13)
C4 0.0330(17) 0.0262(16) 0.0251(15) -0.0068(12) -0.0022(13) -0.0066(13)
C5 0.0347(18) 0.0288(16) 0.0294(16) -0.0058(13) -0.0035(13) -0.0138(14)
C6 0.0252(16) 0.0305(16) 0.0228(15) -0.0011(12) -0.0021(12) -0.0101(13)
C7 0.0276(16) 0.0295(16) 0.0258(16) -0.0055(13) -0.0034(13) -0.0046(13)
C8 0.0254(16) 0.0304(16) 0.0255(15) -0.0059(13) -0.0017(12) -0.0078(13)
C9 0.0233(15) 0.0304(16) 0.0288(16) -0.0085(13) -0.0018(12) -0.0061(13)
C10 0.0244(15) 0.0313(16) 0.0265(15) -0.0063(13) -0.0032(12) -0.0091(13)
C11 0.0292(16) 0.0343(17) 0.0239(15) -0.0075(13) -0.0008(13) -0.0114(13)
C12 0.0255(16) 0.0370(18) 0.0263(16) -0.0068(13) 0.0001(13) -0.0040(13)
C13 0.0297(17) 0.0323(17) 0.0278(16) -0.0045(13) -0.0047(13) -0.0054(13)
C14 0.0265(16) 0.0315(16) 0.0239(15) -0.0052(13) -0.0035(12) -0.0071(13)
C15 0.0271(16) 0.0312(16) 0.0203(14) -0.0020(12) -0.0059(12) -0.0082(13)
C16 0.0292(16) 0.0283(16) 0.0211(14) -0.0020(12) -0.0053(12) -0.0094(13)
C17 0.0275(16) 0.0293(16) 0.0168(14) -0.0002(12) -0.0063(12) -0.0059(12)
C18 0.0255(16) 0.0322(16) 0.0226(15) -0.0036(12) -0.0053(12) -0.0078(13)
C19 0.0302(17) 0.0332(17) 0.0307(16) -0.0060(13) -0.0067(13) -0.0130(14)
C20 0.0279(16) 0.0302(16) 0.0274(16) -0.0084(13) -0.0038(13) -0.0063(13)
C21 0.0273(16) 0.0298(16) 0.0271(16) -0.0049(13) -0.0064(13) -0.0051(13)
C22 0.0265(16) 0.0266(15) 0.0276(16) -0.0070(12) -0.0042(12) -0.0077(12)
C23 0.0226(15) 0.0241(15) 0.0286(16) -0.0075(12) -0.0032(12) -0.0067(12)
C24 0.0229(15) 0.0249(15) 0.0272(15) -0.0065(12) -0.0042(12) -0.0089(12)
C25 0.0243(15) 0.0298(16) 0.0255(15) -0.0088(12) -0.0033(12) -0.0096(13)
C26 0.0210(15) 0.0316(16) 0.0302(16) -0.0109(13) -0.0030(12) -0.0037(12)
C27 0.0272(16) 0.0250(15) 0.0308(16) -0.0051(13) -0.0093(13) -0.0049(12)
C28 0.0224(15) 0.0246(15) 0.0228(14) -0.0042(12) -0.0006(12) -0.0074(12)
C29 0.0255(16) 0.0382(18) 0.0303(17) -0.0067(14) -0.0030(13) -0.0065(14)
C30 0.045(2) 0.042(2) 0.0319(18) -0.0069(15) -0.0115(15) -0.0104(16)
C31 0.0279(17) 0.0385(18) 0.0365(18) -0.0033(14) -0.0041(14) -0.0119(14)
C32 0.050(2) 0.047(2) 0.050(2) 0.0056(18) -0.0030(18) -0.0186(18)
C33 0.0395(19) 0.0311(17) 0.0337(18) -0.0032(14) -0.0026(14) -0.0121(15)
C34 0.058(2) 0.0339(19) 0.048(2) -0.0100(16) 0.0009(18) -0.0160(17)
C35 0.0287(16) 0.0270(16) 0.0278(16) -0.0061(13) -0.0058(13) -0.0061(13)
C36 0.0364(18) 0.0348(18) 0.0264(16) -0.0061(13) -0.0071(14) -0.0081(14)
C37 0.0325(18) 0.047(2) 0.044(2) -0.0150(16) -0.0012(15) -0.0193(16)
C38 0.0325(18) 0.0343(18) 0.0387(19) -0.0092(15) -0.0046(15) 0.0018(14)
C39 0.041(2) 0.041(2) 0.071(3) -0.0263(19) 0.0000(19) -0.0161(17)
C40 0.0340(19) 0.044(2) 0.043(2) -0.0050(17) -0.0100(16) 0.0067(16)
C41 0.046(2) 0.043(2) 0.050(2) -0.0243(17) -0.0018(17) -0.0143(17)
C42 0.048(2) 0.039(2) 0.043(2) -0.0177(16) -0.0112(17) -0.0057(16)
C43 0.058(3) 0.045(2) 0.046(2) -0.0156(18) -0.0095(19) -0.0073(19)
C44 0.056(3) 0.064(3) 0.039(2) -0.018(2) -0.0103(19) 0.001(2)
C45 0.064(3) 0.050(3) 0.053(3) -0.032(2) -0.026(2) 0.015(2)
C46 0.080(3) 0.038(2) 0.068(3) -0.019(2) -0.026(3) -0.005(2)
C47 0.063(3) 0.044(2) 0.057(3) -0.0218(19) -0.010(2) -0.0119(19)
C51 0.0265(17) 0.045(2) 0.0293(17) -0.0061(15) 0.0016(13) -0.0062(14)
C52 0.0300(17) 0.0363(18) 0.0275(16) -0.0089(14) 0.0001(13) -0.0113(14)
C53 0.0379(19) 0.041(2) 0.0340(18) -0.0084(15) 0.0004(15) -0.0095(16)
C54 0.046(2) 0.0388(19) 0.0354(19) -0.0006(15) -0.0085(16) -0.0131(16)
C55 0.047(2) 0.047(2) 0.0253(16) -0.0072(15) 0.0001(15) -0.0265(17)
C56 0.039(2) 0.045(2) 0.0339(18) -0.0158(16) 0.0048(15) -0.0128(16)
C57 0.0375(19) 0.0375(19) 0.0297(17) -0.0059(14) -0.0015(14) -0.0076(15)
C61 0.0287(18) 0.043(2) 0.0396(19) 0.0029(15) -0.0062(15) -0.0113(15)
C62 0.0296(17) 0.0374(18) 0.0342(17) -0.0016(14) -0.0057(14) -0.0128(14)
C63 0.035(2) 0.068(3) 0.060(3) -0.033(2) -0.0044(18) -0.0186(19)
C64 0.039(2) 0.070(3) 0.063(3) -0.039(2) -0.0008(19) -0.010(2)
C65 0.0250(17) 0.046(2) 0.0416(19) -0.0091(16) -0.0037(14) -0.0108(15)
C66 0.041(2) 0.056(2) 0.051(2) -0.0195(19) -0.0111(17) -0.0172(18)
C67 0.035(2) 0.048(2) 0.048(2) -0.0214(17) -0.0042(16) -0.0075(16)
C71 0.0257(16) 0.0385(18) 0.0301(16) -0.0141(14) -0.0005(13) -0.0072(14)
C72 0.0312(17) 0.0358(18) 0.0302(17) -0.0052(14) -0.0037(13) -0.0109(14)
C73 0.039(2) 0.042(2) 0.060(2) -0.0151(18) -0.0077(18) -0.0125(17)
C74 0.056(3) 0.048(2) 0.071(3) -0.014(2) -0.014(2) -0.025(2)
C75 0.047(2) 0.063(3) 0.072(3) -0.006(2) -0.021(2) -0.029(2)
C76 0.030(2) 0.070(3) 0.095(4) -0.024(3) -0.004(2) -0.015(2)
C77 0.036(2) 0.051(2) 0.070(3) -0.024(2) -0.0008(19) -0.0128(17)
O4 0.0355(13) 0.0332(12) 0.0411(13) -0.0187(10) -0.0007(10) -0.0084(10)
O6 0.0272(11) 0.0352(12) 0.0360(12) -0.0121(10) -0.0017(9) -0.0119(9)
O11 0.0282(11) 0.0371(12) 0.0222(11) -0.0053(9) 0.0007(9) -0.0046(9)
O13 0.0322(12) 0.0378(13) 0.0265(11) -0.0022(10) -0.0029(9) 0.0040(10)
O18 0.0219(11) 0.0349(12) 0.0334(12) -0.0051(9) -0.0021(9) -0.0085(9)
O20 0.0311(12) 0.0328(12) 0.0479(14) -0.0183(10) 0.0000(10) -0.0093(10)
O25 0.0259(11) 0.0364(12) 0.0235(11) -0.0073(9) -0.0004(9) -0.0040(9)
O27 0.0316(12) 0.0344(12) 0.0317(12) -0.0053(10) -0.0087(10) 0.0026(10)
Br1 0.0889(4) 0.0850(4) 0.0936(4) -0.0638(4) -0.0326(3) 0.0325(3)
Br2 0.0662(3) 0.0658(3) 0.02650(19) -0.00583(17) 0.00310(17) -0.0395(2)
Br3 0.0268(2) 0.0808(3) 0.0745(3) -0.0211(2) -0.00768(19) -0.0096(2)
Br4 0.0618(3) 0.0990(4) 0.1396(6) -0.0170(4) -0.0322(3) -0.0484(3)
N100 0.143(5) 0.057(3) 0.067(3) -0.014(2) -0.012(3) 0.010(3)
C100 0.083(4) 0.064(3) 0.047(3) -0.013(2) -0.017(2) 0.009(3)
C200 0.146(6) 0.058(3) 0.081(4) -0.012(3) -0.063(4) 0.005(3)

loop_
_atom_type_symbol
_atom_type_description
_atom_type_scat_dispersion_real
_atom_type_scat_dispersion_imag
_atom_type_scat_source
C C 0.0181 0.0091 'International Tables Vol C Tables 4.2.6.8 and 6.1.1.4'
H H 0.0000 0.0000 'International Tables Vol C Tables 4.2.6.8 and 6.1.1.4'
O O 0.0492 0.0322 'International Tables Vol C Tables 4.2.6.8 and 6.1.1.4'
Br Br -0.6763 1.2805 'International Tables Vol C Tables 4.2.6.8 and 6.1.1.4'
N N 0.0311 0.0180 'International Tables Vol C Tables 4.2.6.8 and 6.1.1.4'

loop_
_geom_angle_atom_site_label_1
_geom_angle_atom_site_label_2
_geom_angle_atom_site_label_3
_geom_angle
C2 C1 C6 117.7(3)
C2 C1 C28 123.7(3)
C6 C1 C28 118.6(3)
C1 C2 C3 123.8(3)
C2 C3 C4 116.3(3)
C2 C3 C7 124.0(3)
C4 C3 C7 119.7(3)
O4 C4 C5 123.0(3)
O4 C4 C3 115.4(3)
C5 C4 C3 121.7(3)
C4 C5 C6 119.6(3)
O6 C6 C5 123.0(3)
O6 C6 C1 116.1(3)
C5 C6 C1 120.9(3)
C3 C7 C8 112.0(2)
C3 C7 C29 115.1(3)
C8 C7 C29 109.0(3)
C9 C8 C13 117.4(3)
C9 C8 C7 122.6(3)
C13 C8 C7 120.0(3)
C8 C9 C10 123.6(3)
C9 C10 C11 117.1(3)
C9 C10 C14 122.6(3)
C11 C10 C14 120.3(3)
O11 C11 C10 116.7(3)
O11 C11 C12 121.8(3)
C10 C11 C12 121.5(3)
C13 C12 C11 119.3(3)
O13 C13 C12 122.5(3)
O13 C13 C8 116.4(3)
C12 C13 C8 121.1(3)
C15 C14 C10 111.6(2)
C15 C14 C31 114.6(3)
C10 C14 C31 110.2(2)
C16 C15 C20 117.0(3)
C16 C15 C14 123.9(3)
C20 C15 C14 119.1(3)
C15 C16 C17 123.8(3)
C18 C17 C16 116.8(3)
C18 C17 C21 119.7(3)
C16 C17 C21 123.5(3)
C19 C18 C17 121.5(3)
C19 C18 O18 119.5(3)
C17 C18 O18 118.9(3)
C20 C19 C18 119.9(3)
O20 C20 C19 123.2(3)
O20 C20 C15 115.8(3)
C19 C20 C15 120.9(3)
C22 C21 C17 111.8(2)
C22 C21 C33 111.3(2)
C17 C21 C33 112.5(3)
C23 C22 C27 116.8(3)
C23 C22 C21 121.6(3)
C27 C22 C21 121.6(3)
C24 C23 C22 123.5(3)
C23 C24 C25 117.3(3)
C23 C24 C28 123.7(3)
C25 C24 C28 119.0(3)
O25 C25 C26 124.1(3)
O25 C25 C24 114.4(3)
C26 C25 C24 121.5(3)
C27 C26 C25 119.3(3)
O27 C27 C26 122.4(3)
O27 C27 C22 116.1(3)
C26 C27 C22 121.5(3)
C1 C28 C24 112.1(2)
C1 C28 C35 114.8(2)
C24 C28 C35 112.3(2)
C30 C29 C7 115.0(3)
C32 C31 C14 113.7(3)
C34 C33 C21 115.0(3)
C36 C35 C28 112.0(2)
O4 C41 C42 108.7(3)
C47 C42 C43 118.9(4)
C47 C42 C41 119.7(4)
C43 C42 C41 121.4(3)
C44 C43 C42 120.5(4)
C45 C44 C43 119.0(4)
C46 C45 C44 121.7(4)
C46 C45 Br1 119.5(4)
C44 C45 Br1 118.8(4)
C45 C46 C47 118.9(4)
C42 C47 C46 121.0(4)
O11 C51 C52 111.0(3)
C53 C52 C57 118.9(3)
C53 C52 C51 124.6(3)
C57 C52 C51 116.4(3)
C52 C53 C54 120.3(3)
C55 C54 C53 119.3(3)
C54 C55 C56 121.3(3)
C54 C55 Br2 120.3(3)
C56 C55 Br2 118.3(3)
C57 C56 C55 118.5(3)
C56 C57 C52 121.5(3)
O18 C61 C62 108.1(3)
C63 C62 C67 117.3(3)
C63 C62 C61 121.3(3)
C67 C62 C61 121.4(3)
C64 C63 C62 121.5(3)
C65 C64 C63 119.1(4)
C66 C65 C64 121.0(3)
C66 C65 Br3 119.4(3)
C64 C65 Br3 119.6(3)
C65 C66 C67 119.1(3)
C66 C67 C62 121.9(3)
O25 C71 C72 113.5(3)
C77 C72 C73 118.9(3)
C77 C72 C71 118.8(3)
C73 C72 C71 122.3(3)
C72 C73 C74 120.8(4)
C75 C74 C73 118.6(4)
C74 C75 C76 122.4(4)
C74 C75 Br4 118.8(3)
C76 C75 Br4 118.8(3)
C75 C76 C77 118.4(4)
C72 C77 C76 120.9(4)
C4 O4 C41 117.3(3)
C6 O6 C37 117.8(2)
C11 O11 C51 115.6(2)
C13 O13 C38 117.5(2)
C18 O18 C61 114.5(2)
C20 O20 C39 117.5(3)
C25 O25 C71 119.3(2)
C27 O27 C40 117.4(3)
N100 C100 C200 178.5(6)

loop_
_geom_bond_atom_site_label_1
_geom_bond_atom_site_label_2
_geom_bond_distance
C1 C2 1.384(4)
C1 C6 1.394(4)
C1 C28 1.519(4)
C2 C3 1.394(4)
C3 C4 1.404(4)
C3 C7 1.515(4)
C4 O4 1.377(4)
C4 C5 1.386(4)
C5 C6 1.389(4)
C6 O6 1.375(4)
C7 C8 1.523(4)
C7 C29 1.541(4)
C8 C9 1.389(4)
C8 C13 1.397(4)
C9 C10 1.391(4)
C10 C11 1.391(4)
C10 C14 1.528(4)
C11 O11 1.389(4)
C11 C12 1.394(4)
C12 C13 1.390(4)
C13 O13 1.374(4)
C14 C15 1.522(4)
C14 C31 1.541(4)
C15 C16 1.392(4)
C15 C20 1.401(4)
C16 C17 1.395(4)
C17 C18 1.390(4)
C17 C21 1.529(4)
C18 C19 1.389(4)
C18 O18 1.391(4)
C19 C20 1.386(4)
C20 O20 1.373(4)
C21 C22 1.525(4)
C21 C33 1.539(4)
C22 C23 1.397(4)
C22 C27 1.404(4)
C23 C24 1.385(4)
C24 C25 1.397(4)
C24 C28 1.520(4)
C25 O25 1.379(4)
C25 C26 1.388(4)
C26 C27 1.386(4)
C27 O27 1.377(4)
C28 C35 1.536(4)
C29 C30 1.525(5)
C31 C32 1.519(5)
C33 C34 1.525(5)
C35 C36 1.525(4)
C37 O6 1.424(4)
C38 O13 1.421(4)
C39 O20 1.431(4)
C40 O27 1.414(4)
C41 O4 1.425(4)
C41 C42 1.499(5)
C42 C47 1.381(6)
C42 C43 1.386(6)
C43 C44 1.385(6)
C44 C45 1.377(7)
C45 C46 1.361(7)
C45 Br1 1.903(4)
C46 C47 1.389(6)
C51 O11 1.422(4)
C51 C52 1.499(4)
C52 C53 1.382(5)
C52 C57 1.389(5)
C53 C54 1.392(5)
C54 C55 1.377(5)
C55 C56 1.384(5)
C55 Br2 1.897(3)
C56 C57 1.377(5)
C61 O18 1.443(4)
C61 C62 1.500(5)
C62 C63 1.380(5)
C62 C67 1.386(5)
C63 C64 1.378(5)
C64 C65 1.373(5)
C65 C66 1.359(5)
C65 Br3 1.906(3)
C66 C67 1.373(5)
C71 O25 1.426(4)
C71 C72 1.498(4)
C72 C77 1.379(5)
C72 C73 1.382(5)
C73 C74 1.385(5)
C74 C75 1.360(6)
C75 C76 1.368(6)
C75 Br4 1.904(4)
C76 C77 1.386(6)
N100 C100 1.119(6)
C100 C200 1.445(8)

loop_
_geom_torsion_atom_site_label_1
_geom_torsion_atom_site_label_2
_geom_torsion_atom_site_label_3
_geom_torsion_atom_site_label_4
_geom_torsion
C6 C1 C2 C3 -1.7(4)
C28 C1 C2 C3 177.0(3)
C1 C2 C3 C4 1.5(4)
C1 C2 C3 C7 -177.9(3)
C2 C3 C4 O4 -179.8(3)
C7 C3 C4 O4 -0.4(4)
C2 C3 C4 C5 -0.2(4)
C7 C3 C4 C5 179.2(3)
O4 C4 C5 C6 178.9(3)
C3 C4 C5 C6 -0.7(5)
C4 C5 C6 O6 -179.8(3)
C4 C5 C6 C1 0.4(5)
C2 C1 C6 O6 -179.1(3)
C28 C1 C6 O6 2.1(4)
C2 C1 C6 C5 0.8(4)
C28 C1 C6 C5 -178.1(3)
C2 C3 C7 C8 -111.0(3)
C4 C3 C7 C8 69.6(4)
C2 C3 C7 C29 14.2(4)
C4 C3 C7 C29 -165.2(3)
C3 C7 C8 C9 35.0(4)
C29 C7 C8 C9 -93.5(3)
C3 C7 C8 C13 -147.0(3)
C29 C7 C8 C13 84.5(3)
C13 C8 C9 C10 -0.6(5)
C7 C8 C9 C10 177.4(3)
C8 C9 C10 C11 -1.0(5)
C8 C9 C10 C14 -179.8(3)
C9 C10 C11 O11 -179.7(3)
C14 C10 C11 O11 -0.9(4)
C9 C10 C11 C12 2.1(4)
C14 C10 C11 C12 -179.0(3)
O11 C11 C12 C13 -179.7(3)
C10 C11 C12 C13 -1.7(5)
C11 C12 C13 O13 -179.7(3)
C11 C12 C13 C8 0.0(5)
C9 C8 C13 O13 -179.2(3)
C7 C8 C13 O13 2.7(4)
C9 C8 C13 C12 1.1(5)
C7 C8 C13 C12 -177.0(3)
C9 C10 C14 C15 -29.5(4)
C11 C10 C14 C15 151.7(3)
C9 C10 C14 C31 98.9(3)
C11 C10 C14 C31 -79.9(3)
C10 C14 C15 C16 108.5(3)
C31 C14 C15 C16 -17.6(4)
C10 C14 C15 C20 -71.7(3)
C31 C14 C15 C20 162.3(3)
C20 C15 C16 C17 -0.4(4)
C14 C15 C16 C17 179.4(3)
C15 C16 C17 C18 -0.4(4)
C15 C16 C17 C21 -179.8(3)
C16 C17 C18 C19 0.7(4)
C21 C17 C18 C19 -179.9(3)
C16 C17 C18 O18 -176.2(2)
C21 C17 C18 O18 3.3(4)
C17 C18 C19 C20 -0.1(5)
O18 C18 C19 C20 176.7(3)
C18 C19 C20 O20 179.3(3)
C18 C19 C20 C15 -0.7(5)
C16 C15 C20 O20 -179.0(3)
C14 C15 C20 O20 1.2(4)
C16 C15 C20 C19 1.0(4)
C14 C15 C20 C19 -178.8(3)
C18 C17 C21 C22 66.4(3)
C16 C17 C21 C22 -114.2(3)
C18 C17 C21 C33 -167.5(3)
C16 C17 C21 C33 11.9(4)
C17 C21 C22 C23 37.9(4)
C33 C21 C22 C23 -88.7(3)
C17 C21 C22 C27 -140.6(3)
C33 C21 C22 C27 92.7(3)
C27 C22 C23 C24 -0.9(4)
C21 C22 C23 C24 -179.5(3)
C22 C23 C24 C25 -2.4(4)
C22 C23 C24 C28 175.9(3)
C23 C24 C25 O25 -175.2(2)
C28 C24 C25 O25 6.3(4)
C23 C24 C25 C26 4.4(4)
C28 C24 C25 C26 -174.0(3)
O25 C25 C26 C27 176.5(3)
C24 C25 C26 C27 -3.1(4)
C25 C26 C27 O27 178.3(3)
C25 C26 C27 C22 -0.4(4)
C23 C22 C27 O27 -176.5(3)
C21 C22 C27 O27 2.2(4)
C23 C22 C27 C26 2.4(4)
C21 C22 C27 C26 -179.0(3)
C2 C1 C28 C24 104.8(3)
C6 C1 C28 C24 -76.4(3)
C2 C1 C28 C35 -24.9(4)
C6 C1 C28 C35 153.9(3)
C23 C24 C28 C1 -31.3(4)
C25 C24 C28 C1 147.0(3)
C23 C24 C28 C35 99.7(3)
C25 C24 C28 C35 -82.0(3)
C3 C7 C29 C30 68.6(4)
C8 C7 C29 C30 -164.7(3)
C15 C14 C31 C32 -68.6(4)
C10 C14 C31 C32 164.6(3)
C22 C21 C33 C34 -61.2(4)
C17 C21 C33 C34 172.5(3)
C1 C28 C35 C36 -63.9(3)
C24 C28 C35 C36 166.5(2)
O4 C41 C42 C47 136.8(4)
O4 C41 C42 C43 -45.0(5)
C47 C42 C43 C44 -0.4(6)
C41 C42 C43 C44 -178.6(4)
C42 C43 C44 C45 0.0(6)
C43 C44 C45 C46 0.6(6)
C43 C44 C45 Br1 -178.0(3)
C44 C45 C46 C47 -0.7(7)
Br1 C45 C46 C47 177.9(3)
C43 C42 C47 C46 0.3(6)
C41 C42 C47 C46 178.5(4)
C45 C46 C47 C42 0.3(7)
O11 C51 C52 C53 20.4(5)
O11 C51 C52 C57 -163.0(3)
C57 C52 C53 C54 -2.1(5)
C51 C52 C53 C54 174.5(3)
C52 C53 C54 C55 -0.1(5)
C53 C54 C55 C56 2.5(5)
C53 C54 C55 Br2 -175.0(3)
C54 C55 C56 C57 -2.6(5)
Br2 C55 C56 C57 175.0(3)
C55 C56 C57 C52 0.3(5)
C53 C52 C57 C56 2.0(5)
C51 C52 C57 C56 -174.9(3)
O18 C61 C62 C63 -94.2(4)
O18 C61 C62 C67 86.3(4)
C67 C62 C63 C64 -0.8(6)
C61 C62 C63 C64 179.7(4)
C62 C63 C64 C65 0.4(7)
C63 C64 C65 C66 0.7(7)
C63 C64 C65 Br3 179.9(3)
C64 C65 C66 C67 -1.3(6)
Br3 C65 C66 C67 179.5(3)
C65 C66 C67 C62 0.9(6)
C63 C62 C67 C66 0.1(6)
C61 C62 C67 C66 179.6(4)
O25 C71 C72 C77 -172.1(3)
O25 C71 C72 C73 9.7(5)
C77 C72 C73 C74 -0.8(6)
C71 C72 C73 C74 177.5(4)
C72 C73 C74 C75 -0.1(6)
C73 C74 C75 C76 1.4(7)
C73 C74 C75 Br4 -179.6(3)
C74 C75 C76 C77 -1.7(8)
Br4 C75 C76 C77 179.3(4)
C73 C72 C77 C76 0.4(6)
C71 C72 C77 C76 -177.8(4)
C75 C76 C77 C72 0.7(7)
C5 C4 O4 C41 3.3(5)
C3 C4 O4 C41 -177.1(3)
C42 C41 O4 C4 174.8(3)
C5 C6 O6 C37 6.0(4)
C1 C6 O6 C37 -174.2(3)
C10 C11 O11 C51 168.1(3)
C12 C11 O11 C51 -13.7(4)
C52 C51 O11 C11 177.5(3)
C12 C13 O13 C38 -15.5(5)
C8 C13 O13 C38 164.7(3)
C19 C18 O18 C61 64.5(4)
C17 C18 O18 C61 -118.6(3)
C62 C61 O18 C18 -170.6(3)
C19 C20 O20 C39 -2.3(5)
C15 C20 O20 C39 177.7(3)
C26 C25 O25 C71 2.6(4)
C24 C25 O25 C71 -177.7(2)
C72 C71 O25 C25 77.8(3)
C26 C27 O27 C40 -0.1(4)
C22 C27 O27 C40 178.8(3)
